data_7035823
loop_
_publ_author_name
'Quintero, Gabriela Espinoza'
'Paterson-Taylor, Isabelle'
'Rees, Nicholas H.'
'Goicoechea, Jose M.'

_publ_section_title
;
 Heptaphosphide cluster anions bearing group 14 element amide
 functionalities.
;
_journal_issue 5
_journal_name_full 'Dalton transactions (Cambridge, England : 2003)'
_journal_page_first 1930
_journal_page_last 1936
_journal_paper_doi 10.1039/c5dt02380g
_journal_volume 45
_journal_year 2016
_chemical_formula_moiety '2(C12 H24 K O6), C6 H18 N P7 Si2 Sn, 2(C5 H5 N)'
_chemical_formula_sum 'C40 H76 K2 N3 O12 P7 Si2 Sn'
_chemical_formula_weight 1260.89
_chemical_name_systematic
;
 [K(18-crown-6)]2[P7Sn{N(SiMe3)2}]*2py
;
_space_group_crystal_system triclinic
_space_group_IT_number 2
_space_group_name_Hall '-P 1'
_space_group_name_H-M_alt 'P -1'
_symmetry_space_group_name_Hall '-P 1'
_symmetry_space_group_name_H-M 'P -1'
_atom_sites_solution_hydrogens geom
_audit_creation_method SHELXL-2014
_audit_update_record
;
2015-06-23 deposited with the CCDC.
2015-07-17 downloaded from the CCDC.
;
_cell_angle_alpha 88.9580(10)
_cell_angle_beta 72.6670(10)
_cell_angle_gamma 77.3110(10)
_cell_formula_units_Z 2
_cell_length_a 13.1078(2)
_cell_length_b 15.7005(2)
_cell_length_c 15.9468(3)
_cell_measurement_reflns_used 32038
_cell_measurement_temperature 150(2)
_cell_measurement_theta_max 27.485
_cell_measurement_theta_min 5.097
_cell_volume 3052.35(9)
_computing_cell_refinement
;
KappaCCD software "DENZO" (Otwinowski & Minor, 1996)
;
_computing_data_collection
;
KappaCCD software "Collect" (Nonius, 2000)
;
_computing_data_reduction
;
KappaCCD software "DENZO" (Otwinowski & Minor, 1996)
;
_computing_molecular_graphics 'WinGX (Farrugia, 2005)'
_computing_publication_material 'XCIF (Sheldrick, 2001)'
_computing_structure_refinement 'SHELXL-2014 (Sheldrick, 2014)'
_computing_structure_solution 'SHELXS-97 (Sheldrick, 1990)'
_diffrn_ambient_temperature 150(2)
_diffrn_measured_fraction_theta_full 0.991
_diffrn_measured_fraction_theta_max 0.991
_diffrn_measurement_device_type 'Nonius KappaCCD'
_diffrn_measurement_method 'omega scans'
_diffrn_radiation_monochromator graphite
_diffrn_radiation_source 'fine-focus sealed tube'
_diffrn_radiation_type MoK\a
_diffrn_radiation_wavelength 0.71073
_diffrn_reflns_av_R_equivalents 0.0272
_diffrn_reflns_av_unetI/netI 0.0563
_diffrn_reflns_laue_measured_fraction_full 0.991
_diffrn_reflns_laue_measured_fraction_max 0.991
_diffrn_reflns_limit_h_max 17
_diffrn_reflns_limit_h_min -16
_diffrn_reflns_limit_k_max 20
_diffrn_reflns_limit_k_min -20
_diffrn_reflns_limit_l_max 20
_diffrn_reflns_limit_l_min -19
_diffrn_reflns_number 23003
_diffrn_reflns_point_group_measured_fraction_full 0.991
_diffrn_reflns_point_group_measured_fraction_max 0.991
_diffrn_reflns_theta_full 25.242
_diffrn_reflns_theta_max 27.504
_diffrn_reflns_theta_min 5.106
_exptl_absorpt_coefficient_mu 0.829
_exptl_absorpt_correction_T_max 0.865
_exptl_absorpt_correction_T_min 0.810
_exptl_absorpt_correction_type multi-scan
_exptl_absorpt_process_details 'DENZO/SCALEPACK (Otwinowski & Minor, 1997)'
_exptl_crystal_colour orange
_exptl_crystal_density_diffrn 1.372
_exptl_crystal_description block
_exptl_crystal_F_000 1308
_exptl_crystal_size_max 0.280
_exptl_crystal_size_mid 0.260
_exptl_crystal_size_min 0.180
_refine_diff_density_max 2.333
_refine_diff_density_min -0.919
_refine_diff_density_rms 0.083
_refine_ls_extinction_method none
_refine_ls_goodness_of_fit_ref 0.974
_refine_ls_hydrogen_treatment constr
_refine_ls_matrix_type full
_refine_ls_number_parameters 738
_refine_ls_number_reflns 13918
_refine_ls_number_restraints 71
_refine_ls_restrained_S_all 0.975
_refine_ls_R_factor_all 0.0770
_refine_ls_R_factor_gt 0.0496
_refine_ls_shift/su_max 0.001
_refine_ls_shift/su_mean 0.000
_refine_ls_structure_factor_coef Fsqd
_refine_ls_weighting_details 'w=1/[\s^2^(Fo^2^)+(0.0615P)^2^+4.8420P] where P=(Fo^2^+2Fc^2^)/3'
_refine_ls_weighting_scheme calc
_refine_ls_wR_factor_gt 0.1199
_refine_ls_wR_factor_ref 0.1352
_reflns_Friedel_coverage 0.000
_reflns_number_gt 10241
_reflns_number_total 13918
_reflns_threshold_expression 'I > 2\s(I)'
_cod_data_source_file c5dt02380g2.cif
_cod_data_source_block shelx
_cod_depositor_comments 'Adding full bibliography for 7035822--7035823.cif.'
_cod_original_cell_volume 3052.36(9)
_cod_database_code 7035823
_shelx_space_group_comment
;
The symmetry employed for this shelxl refinement is uniquely defined
by the following loop, which should always be used as a source of
symmetry information in preference to the above space-group names.
They are only intended as comments.
;
_shelx_estimated_absorpt_t_min 0.801
_shelx_estimated_absorpt_t_max 0.865
_shelxl_version_number 2014-3

loop_
_space_group_symop_operation_xyz
'x, y, z'
'-x, -y, -z'

loop_
_atom_site_label
_atom_site_type_symbol
_atom_site_fract_x
_atom_site_fract_y
_atom_site_fract_z
_atom_site_U_iso_or_equiv
_atom_site_adp_type
_atom_site_occupancy
_atom_site_site_symmetry_order
_atom_site_calc_flag
_atom_site_refinement_flags_posn
_atom_site_refinement_flags_adp
_atom_site_refinement_flags_occupancy
_atom_site_disorder_assembly
_atom_site_disorder_group
P1 P 0.25137(8) 0.31205(6) 0.29692(6) 0.0361(2) Uani 1 1 d . . . . .
P2 P 0.35716(8) 0.40014(6) 0.23285(7) 0.0392(2) Uani 1 1 d . . . . .
P3 P 0.35534(8) 0.19262(6) 0.22029(7) 0.0381(2) Uani 1 1 d . . . . .
P4 P 0.11849(8) 0.34260(7) 0.24112(8) 0.0456(2) Uani 1 1 d . . . . .
P5 P 0.36572(9) 0.37764(8) 0.09637(7) 0.0499(3) Uani 1 1 d . . . . .
P6 P 0.36560(10) 0.23367(7) 0.08746(7) 0.0499(3) Uani 1 1 d . . . . .
P7 P 0.21068(10) 0.33525(7) 0.10474(7) 0.0492(3) Uani 1 1 d . . . . .
Sn1 Sn 0.52781(2) 0.26178(2) 0.20665(2) 0.03606(9) Uani 1 1 d . . . . .
N1 N 0.5454(2) 0.24871(19) 0.33941(19) 0.0361(7) Uani 1 1 d . . . . .
Si1 Si 0.54592(9) 0.34385(7) 0.38856(8) 0.0435(3) Uani 1 1 d . . . . .
C1 C 0.4056(4) 0.4081(3) 0.4484(3) 0.0646(14) Uani 1 1 d . . . . .
H1A H 0.4111 0.4619 0.4752 0.097 Uiso 1 1 calc R U . . .
H1B H 0.3629 0.4229 0.4070 0.097 Uiso 1 1 calc R U . . .
H1C H 0.3690 0.3732 0.4944 0.097 Uiso 1 1 calc R U . . .
C2 C 0.6137(5) 0.4149(4) 0.3050(4) 0.0867(18) Uani 1 1 d . . . . .
H2A H 0.6134 0.4694 0.3342 0.130 Uiso 1 1 calc R U . . .
H2B H 0.6895 0.3843 0.2753 0.130 Uiso 1 1 calc R U . . .
H2C H 0.5737 0.4283 0.2616 0.130 Uiso 1 1 calc R U . . .
C3 C 0.6229(4) 0.3305(4) 0.4714(3) 0.0674(14) Uani 1 1 d . . . . .
H3A H 0.6191 0.3881 0.4964 0.101 Uiso 1 1 calc R U . . .
H3B H 0.5902 0.2947 0.5184 0.101 Uiso 1 1 calc R U . . .
H3C H 0.6997 0.3017 0.4427 0.101 Uiso 1 1 calc R U . . .
Si2 Si 0.53717(12) 0.15046(7) 0.38459(8) 0.0513(3) Uani 1 1 d . . . . .
C4 C 0.3933(5) 0.1468(4) 0.4500(3) 0.0719(15) Uani 1 1 d . . . . .
H4A H 0.3926 0.0892 0.4747 0.108 Uiso 1 1 calc R U . . .
H4B H 0.3660 0.1920 0.4979 0.108 Uiso 1 1 calc R U . . .
H4C H 0.3461 0.1572 0.4116 0.108 Uiso 1 1 calc R U . . .
C5 C 0.5913(5) 0.0590(3) 0.2977(4) 0.0670(15) Uani 1 1 d . . . . .
H5A H 0.5856 0.0033 0.3254 0.101 Uiso 1 1 calc R U . . .
H5B H 0.5482 0.0683 0.2562 0.101 Uiso 1 1 calc R U . . .
H5C H 0.6683 0.0576 0.2662 0.101 Uiso 1 1 calc R U . . .
C6 C 0.6239(7) 0.1195(4) 0.4609(5) 0.100(2) Uani 1 1 d . . . . .
H6A H 0.6153 0.0625 0.4845 0.150 Uiso 1 1 calc R U . . .
H6B H 0.7011 0.1161 0.4284 0.150 Uiso 1 1 calc R U . . .
H6C H 0.6002 0.1637 0.5095 0.150 Uiso 1 1 calc R U . . .
K101 K 0.12831(6) 0.56309(5) 0.22433(5) 0.03544(17) Uani 1 1 d . . . . .
O101 O 0.2960(2) 0.65924(17) 0.17453(19) 0.0453(6) Uani 1 1 d . . . . .
O102 O 0.1697(2) 0.66788(18) 0.35427(18) 0.0459(6) Uani 1 1 d . . . . .
O103 O -0.0023(2) 0.58149(18) 0.40520(17) 0.0451(6) Uani 1 1 d . . . . .
O104 O -0.1067(2) 0.57845(18) 0.27750(18) 0.0454(6) Uani 1 1 d . . . . .
O105 O 0.0126(2) 0.57165(17) 0.09499(17) 0.0421(6) Uani 1 1 d . . . . .
O106 O 0.2018(2) 0.63679(18) 0.04433(18) 0.0475(7) Uani 1 1 d . . . . .
C101 C 0.3016(4) 0.7180(3) 0.2396(3) 0.0500(10) Uani 1 1 d . . . . .
H10A H 0.2458 0.7731 0.2445 0.060 Uiso 1 1 calc R U . . .
H10B H 0.3748 0.7320 0.2228 0.060 Uiso 1 1 calc R U . . .
C102 C 0.2813(4) 0.6756(3) 0.3254(3) 0.0527(11) Uani 1 1 d . . . . .
H10C H 0.3309 0.6170 0.3186 0.063 Uiso 1 1 calc R U . . .
H10D H 0.2957 0.7112 0.3693 0.063 Uiso 1 1 calc R U . . .
C103 C 0.1458(4) 0.6239(3) 0.4346(3) 0.0515(10) Uani 1 1 d . . . . .
H10E H 0.1690 0.6517 0.4789 0.062 Uiso 1 1 calc R U . . .
H10F H 0.1859 0.5619 0.4246 0.062 Uiso 1 1 calc R U . . .
C104 C 0.0250(4) 0.6297(3) 0.4666(3) 0.0525(11) Uani 1 1 d . . . . .
H10G H 0.0048 0.6052 0.5254 0.063 Uiso 1 1 calc R U . . .
H10H H -0.0153 0.6916 0.4716 0.063 Uiso 1 1 calc R U . . .
C105 C -0.1176(3) 0.5879(3) 0.4281(3) 0.0513(10) Uani 1 1 d . . . . .
H10I H -0.1569 0.6498 0.4316 0.062 Uiso 1 1 calc R U . . .
H10J H -0.1439 0.5631 0.4861 0.062 Uiso 1 1 calc R U . . .
C106 C -0.1385(3) 0.5373(3) 0.3578(3) 0.0527(11) Uani 1 1 d . . . . .
H10K H -0.0956 0.4762 0.3520 0.063 Uiso 1 1 calc R U . . .
H10L H -0.2173 0.5365 0.3736 0.063 Uiso 1 1 calc R U . . .
C107 C -0.1353(3) 0.5406(3) 0.2094(3) 0.0501(10) Uani 1 1 d . . . . .
H10M H -0.2151 0.5434 0.2276 0.060 Uiso 1 1 calc R U . . .
H10N H -0.0960 0.4785 0.1973 0.060 Uiso 1 1 calc R U . . .
C108 C -0.1039(3) 0.5906(3) 0.1287(3) 0.0492(10) Uani 1 1 d . . . . .
H10O H -0.1354 0.5736 0.0840 0.059 Uiso 1 1 calc R U . . .
H10P H -0.1326 0.6541 0.1433 0.059 Uiso 1 1 calc R U . . .
C109 C 0.0494(4) 0.6079(3) 0.0117(3) 0.0506(10) Uani 1 1 d . . . . .
H10Q H 0.0190 0.6717 0.0161 0.061 Uiso 1 1 calc R U . . .
H10R H 0.0246 0.5813 -0.0324 0.061 Uiso 1 1 calc R U . . .
C110 C 0.1714(4) 0.5891(3) -0.0151(3) 0.0519(10) Uani 1 1 d . . . . .
H11A H 0.2016 0.5258 -0.0133 0.062 Uiso 1 1 calc R U . . .
H11B H 0.2005 0.6072 -0.0759 0.062 Uiso 1 1 calc R U . . .
C111 C 0.3177(4) 0.6255(3) 0.0252(3) 0.0526(11) Uani 1 1 d . . . . .
H11C H 0.3506 0.6399 -0.0362 0.063 Uiso 1 1 calc R U . . .
H11D H 0.3518 0.5643 0.0330 0.063 Uiso 1 1 calc R U . . .
C112 C 0.3356(4) 0.6860(3) 0.0879(3) 0.0528(11) Uani 1 1 d . . . . .
H11E H 0.4147 0.6849 0.0736 0.063 Uiso 1 1 calc R U . . .
H11F H 0.2963 0.7465 0.0830 0.063 Uiso 1 1 calc R U . . .
K201 K 0.15292(8) 0.09082(7) 0.19135(6) 0.0565(3) Uani 1 1 d . . . . .
O201 O 0.1181(4) 0.0753(3) 0.3674(3) 0.0605(11) Uani 0.776(4) 1 d D . P A 1
O202 O 0.2938(4) -0.0449(3) 0.2499(3) 0.0531(10) Uani 0.776(4) 1 d D . P A 1
O203 O 0.3433(3) -0.0181(3) 0.0709(3) 0.0486(10) Uani 0.776(4) 1 d D . P A 1
O204 O 0.1661(5) 0.0506(3) 0.0092(3) 0.0544(12) Uani 0.776(4) 1 d D . P A 1
O205 O -0.0206(3) 0.1678(2) 0.1218(3) 0.0500(10) Uani 0.776(4) 1 d D . P A 1
O206 O -0.0567(3) 0.1542(2) 0.3058(3) 0.0509(10) Uani 0.776(4) 1 d D . P A 1
C201 C 0.1752(8) -0.0003(6) 0.3954(6) 0.071(2) Uani 0.776(4) 1 d D . P A 1
H20A H 0.1387 -0.0490 0.3943 0.085 Uiso 0.776(4) 1 calc R U P A 1
H20B H 0.1747 0.0100 0.4567 0.085 Uiso 0.776(4) 1 calc R U P A 1
C202 C 0.2910(9) -0.0241(7) 0.3366(7) 0.072(3) Uani 0.776(4) 1 d D . P A 1
H20C H 0.3265 0.0255 0.3362 0.086 Uiso 0.776(4) 1 calc R U P A 1
H20D H 0.3324 -0.0749 0.3593 0.086 Uiso 0.776(4) 1 calc R U P A 1
C203 C 0.4030(5) -0.0590(4) 0.1947(5) 0.0528(15) Uani 0.776(4) 1 d D . P A 1
H20E H 0.4505 -0.1050 0.2182 0.063 Uiso 0.776(4) 1 calc R U P A 1
H20F H 0.4297 -0.0046 0.1930 0.063 Uiso 0.776(4) 1 calc R U P A 1
C204 C 0.4088(8) -0.0867(5) 0.1036(6) 0.050(2) Uani 0.776(4) 1 d D . P A 1
H20G H 0.4857 -0.0986 0.0651 0.060 Uiso 0.776(4) 1 calc R U P A 1
H20H H 0.3813 -0.1408 0.1050 0.060 Uiso 0.776(4) 1 calc R U P A 1
C205 C 0.3404(6) -0.0411(5) -0.0142(4) 0.0583(18) Uani 0.776(4) 1 d D . P A 1
H20I H 0.3066 -0.0921 -0.0111 0.070 Uiso 0.776(4) 1 calc R U P A 1
H20J H 0.4159 -0.0572 -0.0551 0.070 Uiso 0.776(4) 1 calc R U P A 1
C206 C 0.2769(8) 0.0330(7) -0.0456(6) 0.065(3) Uani 0.776(4) 1 d D . P A 1
H20K H 0.3079 0.0849 -0.0446 0.078 Uiso 0.776(4) 1 calc R U P A 1
H20L H 0.2800 0.0201 -0.1069 0.078 Uiso 0.776(4) 1 calc R U P A 1
C207 C 0.0968(7) 0.1194(7) -0.0217(6) 0.068(2) Uani 0.776(4) 1 d D . P A 1
H20M H 0.0989 0.1042 -0.0822 0.082 Uiso 0.776(4) 1 calc R U P A 1
H20N H 0.1224 0.1743 -0.0224 0.082 Uiso 0.776(4) 1 calc R U P A 1
C208 C -0.0169(7) 0.1310(5) 0.0387(5) 0.0648(19) Uani 0.776(4) 1 d D . P A 1
H20O H -0.0689 0.1704 0.0135 0.078 Uiso 0.776(4) 1 calc R U P A 1
H20P H -0.0379 0.0739 0.0470 0.078 Uiso 0.776(4) 1 calc R U P A 1
C209 C -0.1247(6) 0.1826(5) 0.1828(6) 0.063(2) Uani 0.776(4) 1 d D . P A 1
H20Q H -0.1493 0.1270 0.1930 0.076 Uiso 0.776(4) 1 calc R U P A 1
H20R H -0.1775 0.2239 0.1597 0.076 Uiso 0.776(4) 1 calc R U P A 1
C210 C -0.1217(5) 0.2201(4) 0.2680(4) 0.0615(17) Uani 0.776(4) 1 d D . P A 1
H21A H -0.0892 0.2721 0.2570 0.074 Uiso 0.776(4) 1 calc R U P A 1
H21B H -0.1970 0.2383 0.3088 0.074 Uiso 0.776(4) 1 calc R U P A 1
C211 C -0.0467(6) 0.1835(5) 0.3851(5) 0.0576(19) Uani 0.776(4) 1 d D . P A 1
H21C H -0.1203 0.2070 0.4269 0.069 Uiso 0.776(4) 1 calc R U P A 1
H21D H -0.0060 0.2309 0.3741 0.069 Uiso 0.776(4) 1 calc R U P A 1
C212 C 0.0134(8) 0.1086(6) 0.4235(5) 0.069(2) Uani 0.776(4) 1 d D . P A 1
H21E H 0.0186 0.1283 0.4804 0.083 Uiso 0.776(4) 1 calc R U P A 1
H21F H -0.0281 0.0619 0.4348 0.083 Uiso 0.776(4) 1 calc R U P A 1
O301 O 0.2116(12) 0.0229(9) 0.3512(8) 0.054(4) Uani 0.224(4) 1 d D . P A 2
O302 O 0.3286(9) -0.0632(7) 0.1842(8) 0.044(3) Uani 0.224(4) 1 d D . P A 2
O303 O 0.2808(9) 0.0115(7) 0.0362(7) 0.042(3) Uani 0.224(4) 1 d D . P A 2
O304 O 0.0571(11) 0.0751(9) 0.0586(8) 0.065(4) Uani 0.224(4) 1 d D . P A 2
O305 O -0.0765(11) 0.1563(10) 0.2268(9) 0.067(4) Uani 0.224(4) 1 d D . P A 2
O306 O -0.0070(10) 0.1096(9) 0.3769(9) 0.052(4) Uani 0.224(4) 1 d D . P A 2
C301 C 0.277(3) -0.0621(16) 0.3440(15) 0.085(16) Uani 0.224(4) 1 d D . P A 2
H30A H 0.2338 -0.1062 0.3431 0.102 Uiso 0.224(4) 1 calc R U P A 2
H30B H 0.3079 -0.0724 0.3939 0.102 Uiso 0.224(4) 1 calc R U P A 2
C302 C 0.3685(17) -0.0665(13) 0.2569(11) 0.050(5) Uani 0.224(4) 1 d D . P A 2
H30C H 0.4042 -0.0171 0.2564 0.060 Uiso 0.224(4) 1 calc R U P A 2
H30D H 0.4245 -0.1215 0.2521 0.060 Uiso 0.224(4) 1 calc R U P A 2
C303 C 0.410(2) -0.056(2) 0.1064(14) 0.072(13) Uani 0.224(4) 1 d D . P A 2
H30E H 0.4746 -0.1051 0.1003 0.086 Uiso 0.224(4) 1 calc R U P A 2
H30F H 0.4336 -0.0009 0.1096 0.086 Uiso 0.224(4) 1 calc R U P A 2
C304 C 0.3716(14) -0.0581(12) 0.0262(14) 0.052(6) Uani 0.224(4) 1 d D . P A 2
H30G H 0.4310 -0.0522 -0.0275 0.063 Uiso 0.224(4) 1 calc R U P A 2
H30H H 0.3509 -0.1142 0.0206 0.063 Uiso 0.224(4) 1 calc R U P A 2
C305 C 0.236(2) 0.016(2) -0.0353(17) 0.067(10) Uani 0.224(4) 1 d D . P A 2
H30I H 0.2155 -0.0393 -0.0430 0.081 Uiso 0.224(4) 1 calc R U P A 2
H30J H 0.2921 0.0253 -0.0901 0.081 Uiso 0.224(4) 1 calc R U P A 2
C306 C 0.1410(16) 0.0876(18) -0.0189(11) 0.057(8) Uani 0.224(4) 1 d D . P A 2
H30K H 0.1620 0.1432 -0.0117 0.068 Uiso 0.224(4) 1 calc R U P A 2
H30L H 0.1123 0.0916 -0.0700 0.068 Uiso 0.224(4) 1 calc R U P A 2
C307 C -0.0386(19) 0.146(2) 0.0731(12) 0.0648(19) Uani 0.224(4) 1 d D . P A 2
H30M H -0.0718 0.1447 0.0250 0.078 Uiso 0.224(4) 1 calc R U P A 2
H30N H -0.0181 0.2025 0.0745 0.078 Uiso 0.224(4) 1 calc R U P A 2
C308 C -0.1184(17) 0.134(2) 0.1589(12) 0.080(9) Uani 0.224(4) 1 d D . P A 2
H30O H -0.1912 0.1724 0.1648 0.096 Uiso 0.224(4) 1 calc R U P A 2
H30P H -0.1263 0.0726 0.1629 0.096 Uiso 0.224(4) 1 calc R U P A 2
C309 C -0.1490(13) 0.1572(16) 0.3114(11) 0.064(6) Uani 0.224(4) 1 d D . P A 2
H30Q H -0.1660 0.0989 0.3229 0.077 Uiso 0.224(4) 1 calc R U P A 2
H30R H -0.2184 0.2005 0.3169 0.077 Uiso 0.224(4) 1 calc R U P A 2
C310 C -0.0962(18) 0.1809(17) 0.3768(17) 0.070(9) Uani 0.224(4) 1 d D . P A 2
H31A H -0.0689 0.2347 0.3601 0.084 Uiso 0.224(4) 1 calc R U P A 2
H31B H -0.1501 0.1916 0.4362 0.084 Uiso 0.224(4) 1 calc R U P A 2
C311 C 0.0575(16) 0.1312(13) 0.4272(15) 0.061(8) Uani 0.224(4) 1 d D . P A 2
H31C H 0.0105 0.1551 0.4866 0.073 Uiso 0.224(4) 1 calc R U P A 2
H31D H 0.0978 0.1754 0.3980 0.073 Uiso 0.224(4) 1 calc R U P A 2
C312 C 0.1370(18) 0.0468(15) 0.4335(13) 0.069(7) Uani 0.224(4) 1 d D . P A 2
H31E H 0.1758 0.0553 0.4762 0.082 Uiso 0.224(4) 1 calc R U P A 2
H31F H 0.0966 0.0002 0.4540 0.082 Uiso 0.224(4) 1 calc R U P A 2
N1S N 0.0249(2) -0.05714(17) 0.22892(19) 0.0974(18) Uani 0.776(4) 1 d DG . P A 1
C1S C -0.0605(3) -0.0583(2) 0.3034(2) 0.108(3) Uani 0.776(4) 1 d DG . P A 1
H1S H -0.0921 -0.0077 0.3419 0.130 Uiso 0.776(4) 1 calc R U P A 1
C2S C -0.1003(3) -0.1324(2) 0.3222(2) 0.117(3) Uani 0.776(4) 1 d DG . P A 1
H2S H -0.1595 -0.1332 0.3737 0.140 Uiso 0.776(4) 1 calc R U P A 1
C3S C -0.0547(3) -0.2054(2) 0.2665(2) 0.085(5) Uani 0.776(4) 1 d DG . P A 1
H3S H -0.0823 -0.2568 0.2795 0.101 Uiso 0.776(4) 1 calc R U P A 1
C4S C 0.0307(2) -0.2043(2) 0.1921(2) 0.079(5) Uani 0.776(4) 1 d DG . P A 1
H4S H 0.0623 -0.2549 0.1535 0.095 Uiso 0.776(4) 1 calc R U P A 1
C5S C 0.0705(2) -0.13016(19) 0.1733(2) 0.0755(16) Uani 0.776(4) 1 d DG . P A 1
H5S H 0.1297 -0.1294 0.1217 0.091 Uiso 0.776(4) 1 calc R U P A 1
N1SA N 0.0228(2) -0.04512(17) 0.2205(2) 0.0974(18) Uani 0.224(4) 1 d DG . P A 2
C1SA C -0.0742(2) -0.05446(19) 0.2821(2) 0.108(3) Uani 0.224(4) 1 d DG . P A 2
H1SA H -0.1195 -0.0014 0.3120 0.130 Uiso 0.224(4) 1 calc R U P A 2
C2SA C -0.1159(3) -0.1272(2) 0.3070(2) 0.117(3) Uani 0.224(4) 1 d DG . P A 2
H2SA H -0.1817 -0.1225 0.3541 0.140 Uiso 0.224(4) 1 calc R U P A 2
C3SA C -0.0594(3) -0.2108(2) 0.2612(2) 0.082(18) Uani 0.224(4) 1 d DG . P A 2
H3SA H -0.0797 -0.2650 0.2752 0.099 Uiso 0.224(4) 1 calc R U P A 2
C4SA C 0.0284(2) -0.1980(2) 0.1943(2) 0.043(11) Uani 0.224(4) 1 d DG . P A 2
H4SA H 0.0680 -0.2463 0.1541 0.051 Uiso 0.224(4) 1 calc R U P A 2
C5SA C 0.0646(2) -0.12223(19) 0.1797(2) 0.0755(16) Uani 0.224(4) 1 d DG . P A 2
H5SA H 0.1304 -0.1261 0.1327 0.091 Uiso 0.224(4) 1 calc R U P A 2
N1T N 0.6425(3) 0.7287(3) 0.1562(2) 0.131(2) Uani 1 1 d G . . . .
C1T C 0.5969(2) 0.6628(3) 0.2007(2) 0.131(2) Uani 1 1 d G . . . .
H1T H 0.5815 0.6190 0.1690 0.157 Uiso 1 1 calc R U . . .
C2T C 0.5737(3) 0.6608(3) 0.2913(2) 0.105(2) Uani 1 1 d G . . . .
H2T H 0.5425 0.6157 0.3218 0.126 Uiso 1 1 calc R U . . .
C3T C 0.5962(3) 0.7248(3) 0.3375(2) 0.100(2) Uani 1 1 d G . . . .
H3T H 0.5804 0.7235 0.3996 0.119 Uiso 1 1 calc R U . . .
C4T C 0.6418(3) 0.7907(3) 0.2931(3) 0.110(2) Uani 1 1 d G . . . .
H4T H 0.6572 0.8346 0.3247 0.132 Uiso 1 1 calc R U . . .
C5T C 0.6650(3) 0.7927(3) 0.2024(3) 0.128(3) Uani 1 1 d G . . . .
H5T H 0.6962 0.8379 0.1719 0.153 Uiso 1 1 calc R U . . .

loop_
_atom_site_aniso_label
_atom_site_aniso_U_11
_atom_site_aniso_U_22
_atom_site_aniso_U_33
_atom_site_aniso_U_23
_atom_site_aniso_U_13
_atom_site_aniso_U_12
P1 0.0319(5) 0.0398(5) 0.0346(5) -0.0021(4) -0.0080(4) -0.0068(4)
P2 0.0341(5) 0.0297(4) 0.0546(6) 0.0023(4) -0.0165(4) -0.0044(4)
P3 0.0449(6) 0.0289(4) 0.0444(5) -0.0009(4) -0.0230(4) -0.0031(4)
P4 0.0300(5) 0.0494(6) 0.0565(6) -0.0035(5) -0.0147(5) -0.0043(4)
P5 0.0416(6) 0.0549(6) 0.0445(6) 0.0169(5) -0.0098(5) 0.0016(5)
P6 0.0534(7) 0.0522(6) 0.0369(5) -0.0117(4) -0.0211(5) 0.0146(5)
P7 0.0488(6) 0.0509(6) 0.0475(6) -0.0045(5) -0.0274(5) 0.0081(5)
Sn1 0.02840(14) 0.04029(14) 0.03456(14) 0.00028(10) -0.00814(10) 0.00073(10)
N1 0.0355(16) 0.0378(16) 0.0359(16) -0.0028(12) -0.0154(13) -0.0032(13)
Si1 0.0321(5) 0.0437(6) 0.0562(7) -0.0156(5) -0.0164(5) -0.0056(4)
C1 0.052(3) 0.062(3) 0.075(3) -0.036(2) -0.025(2) 0.011(2)
C2 0.087(4) 0.078(4) 0.113(5) 0.001(3) -0.031(4) -0.055(3)
C3 0.050(3) 0.078(3) 0.076(3) -0.038(3) -0.029(2) 0.001(2)
Si2 0.0777(9) 0.0380(6) 0.0522(7) 0.0046(5) -0.0427(7) -0.0099(6)
C4 0.100(4) 0.072(3) 0.057(3) 0.023(2) -0.028(3) -0.043(3)
C5 0.083(4) 0.032(2) 0.101(4) -0.009(2) -0.062(3) 0.006(2)
C6 0.167(7) 0.061(3) 0.116(5) 0.023(3) -0.112(5) -0.023(4)
K101 0.0296(4) 0.0385(4) 0.0382(4) -0.0027(3) -0.0107(3) -0.0065(3)
O101 0.0422(15) 0.0438(15) 0.0531(16) 0.0070(12) -0.0135(13) -0.0178(12)
O102 0.0395(15) 0.0547(16) 0.0511(16) 0.0016(13) -0.0224(13) -0.0140(13)
O103 0.0353(14) 0.0572(16) 0.0377(14) -0.0129(12) -0.0035(11) -0.0091(12)
O104 0.0339(14) 0.0570(17) 0.0459(16) -0.0125(13) -0.0099(12) -0.0131(12)
O105 0.0358(14) 0.0444(14) 0.0468(15) -0.0038(11) -0.0187(12) -0.0015(11)
O106 0.0473(16) 0.0461(15) 0.0481(16) -0.0065(12) -0.0089(13) -0.0154(13)
C101 0.045(2) 0.049(2) 0.068(3) 0.007(2) -0.029(2) -0.0187(19)
C102 0.046(2) 0.062(3) 0.065(3) 0.008(2) -0.033(2) -0.022(2)
C103 0.047(2) 0.068(3) 0.045(2) -0.004(2) -0.022(2) -0.012(2)
C104 0.050(3) 0.068(3) 0.040(2) -0.0119(19) -0.0158(19) -0.008(2)
C105 0.034(2) 0.066(3) 0.047(2) -0.012(2) -0.0010(18) -0.0121(19)
C106 0.033(2) 0.067(3) 0.055(3) -0.014(2) -0.0037(19) -0.0169(19)
C107 0.033(2) 0.058(3) 0.061(3) -0.019(2) -0.0176(19) -0.0095(18)
C108 0.037(2) 0.052(2) 0.063(3) -0.012(2) -0.028(2) -0.0010(18)
C109 0.069(3) 0.045(2) 0.046(2) -0.0016(17) -0.031(2) -0.008(2)
C110 0.068(3) 0.050(2) 0.037(2) -0.0018(17) -0.014(2) -0.015(2)
C111 0.045(2) 0.050(2) 0.052(2) 0.0072(19) 0.003(2) -0.0122(19)
C112 0.045(2) 0.056(3) 0.059(3) 0.014(2) -0.012(2) -0.023(2)
K201 0.0366(5) 0.0756(7) 0.0513(5) -0.0215(5) -0.0183(4) 0.0086(4)
O201 0.065(3) 0.066(3) 0.045(2) -0.0010(19) -0.012(2) -0.009(2)
O202 0.049(3) 0.054(2) 0.057(3) -0.0049(19) -0.025(2) 0.0019(19)
O203 0.040(2) 0.040(2) 0.056(2) -0.0123(19) -0.007(2) 0.0019(18)
O204 0.055(3) 0.061(3) 0.043(3) -0.004(2) -0.016(2) -0.004(2)
O205 0.035(2) 0.054(2) 0.063(3) -0.0097(18) -0.0212(18) -0.0063(16)
O206 0.042(2) 0.047(2) 0.057(3) -0.0124(18) -0.0049(19) -0.0095(17)
C201 0.081(6) 0.080(6) 0.046(5) 0.021(4) -0.013(4) -0.014(4)
C202 0.073(6) 0.078(7) 0.066(5) 0.013(5) -0.037(4) -0.002(6)
C203 0.039(3) 0.038(3) 0.085(5) -0.004(3) -0.031(4) 0.002(2)
C204 0.038(4) 0.033(5) 0.073(5) -0.016(3) -0.015(3) 0.004(3)
C205 0.054(4) 0.061(4) 0.048(4) -0.014(3) -0.004(3) -0.003(3)
C206 0.066(6) 0.076(6) 0.041(4) -0.008(3) -0.003(4) -0.007(4)
C207 0.066(6) 0.084(6) 0.054(4) 0.001(4) -0.031(4) 0.003(4)
C208 0.066(4) 0.069(4) 0.067(5) -0.015(4) -0.043(4) 0.001(3)
C209 0.037(3) 0.070(5) 0.085(5) -0.006(4) -0.023(4) -0.012(3)
C210 0.039(3) 0.057(4) 0.073(4) -0.011(3) -0.002(3) 0.002(3)
C211 0.049(4) 0.056(4) 0.052(4) -0.015(3) 0.009(4) -0.010(4)
C212 0.072(6) 0.080(5) 0.047(4) -0.004(4) 0.002(4) -0.025(4)
O301 0.056(11) 0.065(10) 0.042(9) -0.011(7) -0.015(8) -0.013(9)
O302 0.038(8) 0.044(7) 0.054(9) 0.000(6) -0.020(7) -0.011(5)
O303 0.031(7) 0.040(6) 0.049(8) -0.011(5) -0.002(6) -0.006(5)
O304 0.075(11) 0.069(10) 0.060(9) 0.010(7) -0.029(8) -0.020(8)
O305 0.049(9) 0.075(11) 0.080(12) -0.007(9) -0.022(9) -0.014(8)
O306 0.037(8) 0.056(9) 0.064(11) -0.009(8) -0.012(8) -0.015(6)
C301 0.14(4) 0.060(19) 0.042(15) -0.010(14) -0.057(19) 0.04(2)
C302 0.067(16) 0.039(10) 0.055(13) 0.004(9) -0.026(12) -0.022(10)
C303 0.027(12) 0.05(2) 0.11(3) -0.046(18) 0.011(14) 0.003(13)
C304 0.034(12) 0.037(11) 0.074(18) -0.015(12) 0.008(12) -0.017(9)
C305 0.06(2) 0.10(3) 0.040(16) -0.004(15) -0.016(16) -0.012(19)
C306 0.05(2) 0.09(3) 0.032(13) 0.000(15) -0.018(13) -0.020(19)
C307 0.066(4) 0.069(4) 0.067(5) -0.015(4) -0.043(4) 0.001(3)
C308 0.035(13) 0.14(3) 0.078(19) 0.003(19) -0.024(12) -0.028(17)
C309 0.024(10) 0.080(16) 0.076(15) -0.024(12) -0.002(10) -0.002(9)
C310 0.037(15) 0.070(17) 0.09(2) -0.016(14) 0.001(14) -0.003(13)
C311 0.041(12) 0.072(15) 0.071(15) -0.046(12) -0.003(11) -0.029(11)
C312 0.074(18) 0.076(17) 0.053(15) -0.002(12) -0.022(13) -0.010(14)
N1S 0.074(3) 0.091(4) 0.118(5) -0.030(3) -0.008(3) -0.025(3)
C1S 0.097(5) 0.086(4) 0.117(6) -0.056(4) 0.026(5) -0.047(4)
C2S 0.096(6) 0.126(6) 0.124(7) -0.042(5) 0.003(5) -0.062(5)
C3S 0.074(9) 0.065(8) 0.123(12) -0.028(8) -0.050(9) -0.002(6)
C4S 0.086(12) 0.048(7) 0.106(12) -0.015(7) -0.054(10) 0.017(7)
C5S 0.074(4) 0.075(4) 0.078(4) -0.015(3) -0.042(3) 0.011(3)
N1SA 0.074(3) 0.091(4) 0.118(5) -0.030(3) -0.008(3) -0.025(3)
C1SA 0.097(5) 0.086(4) 0.117(6) -0.056(4) 0.026(5) -0.047(4)
C2SA 0.096(6) 0.126(6) 0.124(7) -0.042(5) 0.003(5) -0.062(5)
C3SA 0.16(5) 0.05(2) 0.05(2) -0.005(18) -0.05(3) -0.03(3)
C4SA 0.06(3) 0.038(17) 0.033(17) -0.011(14) -0.017(17) -0.016(16)
C5SA 0.074(4) 0.075(4) 0.078(4) -0.015(3) -0.042(3) 0.011(3)
N1T 0.070(3) 0.178(6) 0.103(4) 0.006(3) -0.024(3) 0.057(3)
C1T 0.070(3) 0.178(6) 0.103(4) 0.006(3) -0.024(3) 0.057(3)
C2T 0.080(4) 0.130(6) 0.074(4) -0.009(4) -0.018(3) 0.036(4)
C3T 0.092(5) 0.091(5) 0.104(5) 0.019(4) -0.025(4) -0.005(4)
C4T 0.090(5) 0.120(6) 0.112(6) -0.010(5) -0.041(5) 0.010(4)
C5T 0.074(5) 0.110(6) 0.158(9) 0.036(6) -0.009(5) 0.027(4)

loop_
_atom_type_symbol
_atom_type_description
_atom_type_scat_dispersion_real
_atom_type_scat_dispersion_imag
_atom_type_scat_source
C C 0.0033 0.0016 'International Tables Vol C Tables 4.2.6.8 and 6.1.1.4'
H H 0.0000 0.0000 'International Tables Vol C Tables 4.2.6.8 and 6.1.1.4'
N N 0.0061 0.0033 'International Tables Vol C Tables 4.2.6.8 and 6.1.1.4'
O O 0.0106 0.0060 'International Tables Vol C Tables 4.2.6.8 and 6.1.1.4'
Si Si 0.0817 0.0704 'International Tables Vol C Tables 4.2.6.8 and 6.1.1.4'
P P 0.1023 0.0942 'International Tables Vol C Tables 4.2.6.8 and 6.1.1.4'
K K 0.2009 0.2494 'International Tables Vol C Tables 4.2.6.8 and 6.1.1.4'
Sn Sn -0.6537 1.4246 'International Tables Vol C Tables 4.2.6.8 and 6.1.1.4'

loop_
_geom_angle_atom_site_label_1
_geom_angle_atom_site_label_2
_geom_angle_atom_site_label_3
_geom_angle
P4 P1 P2 103.43(6)
P4 P1 P3 102.65(5)
P2 P1 P3 96.27(5)
P5 P2 P1 100.06(6)
P5 P2 Sn1 86.82(4)
P1 P2 Sn1 87.27(4)
P5 P2 K101 81.07(4)
P1 P2 K101 91.42(4)
Sn1 P2 K101 167.40(4)
P6 P3 P1 100.23(5)
P6 P3 Sn1 86.67(5)
P1 P3 Sn1 87.82(4)
P6 P3 K201 83.41(5)
P1 P3 K201 100.32(4)
Sn1 P3 K201 168.14(4)
P7 P4 P1 99.25(6)
P7 P4 K101 82.80(5)
P1 P4 K101 93.14(4)
P2 P5 P7 104.31(6)
P2 P5 P6 103.34(5)
P7 P5 P6 59.48(5)
P2 P5 K101 64.92(4)
P7 P5 K101 73.56(4)
P6 P5 K101 127.30(5)
P3 P6 P7 103.84(6)
P3 P6 P5 103.38(5)
P7 P6 P5 59.65(5)
P4 P7 P6 107.14(6)
P4 P7 P5 107.01(6)
P6 P7 P5 60.87(5)
P4 P7 K101 63.84(4)
P6 P7 K101 127.67(5)
P5 P7 K101 72.64(4)
N1 Sn1 P3 102.26(8)
N1 Sn1 P2 101.38(8)
P3 Sn1 P2 75.33(3)
Si1 N1 Si2 128.54(19)
Si1 N1 Sn1 114.35(16)
Si2 N1 Sn1 116.39(15)
N1 Si1 C2 110.4(2)
N1 Si1 C1 113.22(19)
C2 Si1 C1 107.6(3)
N1 Si1 C3 114.7(2)
C2 Si1 C3 105.1(3)
C1 Si1 C3 105.2(2)
Si1 C1 H1A 109.5
Si1 C1 H1B 109.5
H1A C1 H1B 109.5
Si1 C1 H1C 109.5
H1A C1 H1C 109.5
H1B C1 H1C 109.5
Si1 C2 H2A 109.5
Si1 C2 H2B 109.5
H2A C2 H2B 109.5
Si1 C2 H2C 109.5
H2A C2 H2C 109.5
H2B C2 H2C 109.5
Si1 C3 H3A 109.5
Si1 C3 H3B 109.5
H3A C3 H3B 109.5
Si1 C3 H3C 109.5
H3A C3 H3C 109.5
H3B C3 H3C 109.5
N1 Si2 C4 112.4(2)
N1 Si2 C5 111.1(2)
C4 Si2 C5 108.9(3)
N1 Si2 C6 113.8(2)
C4 Si2 C6 106.4(3)
C5 Si2 C6 103.8(3)
Si2 C4 H4A 109.5
Si2 C4 H4B 109.5
H4A C4 H4B 109.5
Si2 C4 H4C 109.5
H4A C4 H4C 109.5
H4B C4 H4C 109.5
Si2 C5 H5A 109.5
Si2 C5 H5B 109.5
H5A C5 H5B 109.5
Si2 C5 H5C 109.5
H5A C5 H5C 109.5
H5B C5 H5C 109.5
Si2 C6 H6A 109.5
Si2 C6 H6B 109.5
H6A C6 H6B 109.5
Si2 C6 H6C 109.5
H6A C6 H6C 109.5
H6B C6 H6C 109.5
O101 K101 O103 116.79(8)
O101 K101 O105 111.25(8)
O103 K101 O105 116.68(8)
O101 K101 O104 144.07(8)
O103 K101 O104 57.63(8)
O105 K101 O104 59.17(8)
O101 K101 O102 59.04(8)
O103 K101 O102 57.81(8)
O105 K101 O102 143.22(8)
O104 K101 O102 106.06(8)
O101 K101 O106 56.16(8)
O103 K101 O106 151.28(8)
O105 K101 O106 55.95(8)
O104 K101 O106 109.74(8)
O102 K101 O106 109.46(8)
O101 K101 P4 136.09(6)
O103 K101 P4 85.07(6)
O105 K101 P4 87.64(6)
O104 K101 P4 79.79(6)
O102 K101 P4 124.93(6)
O106 K101 P4 119.89(6)
O101 K101 P2 79.66(6)
O103 K101 P2 101.17(6)
O105 K101 P2 126.42(6)
O104 K101 P2 135.31(7)
O102 K101 P2 88.54(6)
O106 K101 P2 104.21(6)
P4 K101 P2 58.08(3)
O101 K101 P5 81.57(6)
O103 K101 P5 130.91(7)
O105 K101 P5 93.76(6)
O104 K101 P5 130.82(6)
O102 K101 P5 117.27(6)
O106 K101 P5 77.52(6)
P4 K101 P5 57.14(3)
P2 K101 P5 34.02(3)
O101 K101 P7 113.49(6)
O103 K101 P7 118.41(6)
O105 K101 P7 72.44(6)
O104 K101 P7 97.03(6)
O102 K101 P7 144.16(6)
O106 K101 P7 87.23(6)
P4 K101 P7 33.36(3)
P2 K101 P7 56.13(2)
P5 K101 P7 33.80(3)
C112 O101 C101 112.7(3)
C112 O101 K101 122.7(2)
C101 O101 K101 117.4(2)
C102 O102 C103 111.7(3)
C102 O102 K101 109.7(2)
C103 O102 K101 106.5(2)
C104 O103 C105 111.6(3)
C104 O103 K101 119.8(2)
C105 O103 K101 120.3(2)
C106 O104 C107 111.9(3)
C106 O104 K101 109.2(2)
C107 O104 K101 109.2(2)
C108 O105 C109 112.0(3)
C108 O105 K101 115.8(2)
C109 O105 K101 122.1(2)
C110 O106 C111 113.4(3)
C110 O106 K101 107.6(2)
C111 O106 K101 104.7(2)
O101 C101 C102 108.7(3)
O101 C101 H10A 110.0
C102 C101 H10A 110.0
O101 C101 H10B 110.0
C102 C101 H10B 110.0
H10A C101 H10B 108.3
O102 C102 C101 108.7(3)
O102 C102 H10C 110.0
C101 C102 H10C 110.0
O102 C102 H10D 110.0
C101 C102 H10D 110.0
H10C C102 H10D 108.3
O102 C103 C104 108.2(3)
O102 C103 H10E 110.1
C104 C103 H10E 110.1
O102 C103 H10F 110.1
C104 C103 H10F 110.1
H10E C103 H10F 108.4
O103 C104 C103 107.9(3)
O103 C104 H10G 110.1
C103 C104 H10G 110.1
O103 C104 H10H 110.1
C103 C104 H10H 110.1
H10G C104 H10H 108.4
O103 C105 C106 107.6(3)
O103 C105 H10I 110.2
C106 C105 H10I 110.2
O103 C105 H10J 110.2
C106 C105 H10J 110.2
H10I C105 H10J 108.5
O104 C106 C105 108.3(3)
O104 C106 H10K 110.0
C105 C106 H10K 110.0
O104 C106 H10L 110.0
C105 C106 H10L 110.0
H10K C106 H10L 108.4
O104 C107 C108 108.2(3)
O104 C107 H10M 110.1
C108 C107 H10M 110.1
O104 C107 H10N 110.1
C108 C107 H10N 110.1
H10M C107 H10N 108.4
O105 C108 C107 108.4(3)
O105 C108 H10O 110.0
C107 C108 H10O 110.0
O105 C108 H10P 110.0
C107 C108 H10P 110.0
H10O C108 H10P 108.4
O105 C109 C110 107.8(3)
O105 C109 H10Q 110.1
C110 C109 H10Q 110.1
O105 C109 H10R 110.1
C110 C109 H10R 110.1
H10Q C109 H10R 108.5
O106 C110 C109 107.6(3)
O106 C110 H11A 110.2
C109 C110 H11A 110.2
O106 C110 H11B 110.2
C109 C110 H11B 110.2
H11A C110 H11B 108.5
O106 C111 C112 106.7(3)
O106 C111 H11C 110.4
C112 C111 H11C 110.4
O106 C111 H11D 110.4
C112 C111 H11D 110.4
H11C C111 H11D 108.6
O101 C112 C111 109.0(3)
O101 C112 H11E 109.9
C111 C112 H11E 109.9
O101 C112 H11F 109.9
C111 C112 H11F 109.9
H11E C112 H11F 108.3
O201 K201 O206 60.95(13)
O303 K201 O304 61.2(3)
O201 K201 O202 61.22(14)
O206 K201 O202 117.22(14)
O303 K201 O305 122.3(4)
O304 K201 O305 61.1(3)
O201 K201 O205 121.54(13)
O206 K201 O205 60.60(12)
O202 K201 O205 156.94(12)
O201 K201 O203 119.17(14)
O206 K201 O203 163.30(12)
O202 K201 O203 58.28(13)
O205 K201 O203 116.35(12)
O303 K201 O302 59.5(3)
O304 K201 O302 110.2(4)
O305 K201 O302 146.0(4)
O201 K201 O204 160.21(14)
O206 K201 O204 116.08(14)
O202 K201 O204 109.92(14)
O205 K201 O204 59.08(13)
O203 K201 O204 57.37(14)
O303 K201 N1SA 90.7(2)
O304 K201 N1SA 66.2(3)
O305 K201 N1SA 65.4(3)
O302 K201 N1SA 80.9(2)
O303 K201 O301 116.6(4)
O304 K201 O301 150.0(4)
O305 K201 O301 112.2(4)
O302 K201 O301 57.3(3)
N1SA K201 O301 84.2(3)
C212 O201 C201 114.5(6)
C212 O201 K201 118.1(5)
C201 O201 K201 117.9(5)
C203 O202 C202 109.0(6)
C203 O202 K201 111.6(4)
C202 O202 K201 110.1(5)
C204 O203 C205 111.5(5)
C204 O203 K201 119.2(4)
C205 O203 K201 119.5(4)
C206 O204 C207 112.4(7)
C206 O204 K201 110.7(5)
C207 O204 K201 110.5(5)
C209 O205 C208 112.9(5)
C209 O205 K201 114.3(4)
C208 O205 K201 116.5(3)
C211 O206 C210 112.8(5)
C211 O206 K201 108.3(4)
C210 O206 K201 112.3(3)
O201 C201 C202 109.9(7)
O201 C201 H20A 109.7
C202 C201 H20A 109.7
O201 C201 H20B 109.7
C202 C201 H20B 109.7
H20A C201 H20B 108.2
O202 C202 C201 110.6(8)
O202 C202 H20C 109.5
C201 C202 H20C 109.5
O202 C202 H20D 109.5
C201 C202 H20D 109.5
H20C C202 H20D 108.1
O202 C203 C204 109.8(6)
O202 C203 H20E 109.7
C204 C203 H20E 109.7
O202 C203 H20F 109.7
C204 C203 H20F 109.7
H20E C203 H20F 108.2
O203 C204 C203 108.1(6)
O203 C204 H20G 110.1
C203 C204 H20G 110.1
O203 C204 H20H 110.1
C203 C204 H20H 110.1
H20G C204 H20H 108.4
O203 C205 C206 108.8(6)
O203 C205 H20I 109.9
C206 C205 H20I 109.9
O203 C205 H20J 109.9
C206 C205 H20J 109.9
H20I C205 H20J 108.3
O204 C206 C205 109.5(7)
O204 C206 H20K 109.8
C205 C206 H20K 109.8
O204 C206 H20L 109.8
C205 C206 H20L 109.8
H20K C206 H20L 108.2
O204 C207 C208 108.0(8)
O204 C207 H20M 110.1
C208 C207 H20M 110.1
O204 C207 H20N 110.1
C208 C207 H20N 110.1
H20M C207 H20N 108.4
O205 C208 C207 108.4(7)
O205 C208 H20O 110.0
C207 C208 H20O 110.0
O205 C208 H20P 110.0
C207 C208 H20P 110.0
H20O C208 H20P 108.4
O205 C209 C210 109.7(6)
O205 C209 H20Q 109.7
C210 C209 H20Q 109.7
O205 C209 H20R 109.7
C210 C209 H20R 109.7
H20Q C209 H20R 108.2
O206 C210 C209 108.3(5)
O206 C210 H21A 110.0
C209 C210 H21A 110.0
O206 C210 H21B 110.0
C209 C210 H21B 110.0
H21A C210 H21B 108.4
O206 C211 C212 108.9(6)
O206 C211 K201 49.2(3)
C212 C211 K201 81.6(4)
O206 C211 H21C 109.9
C212 C211 H21C 109.9
K201 C211 H21C 159.1
O206 C211 H21D 109.9
C212 C211 H21D 109.9
K201 C211 H21D 82.5
H21C C211 H21D 108.3
O201 C212 C211 111.5(6)
O201 C212 H21E 109.3
C211 C212 H21E 109.3
O201 C212 H21F 109.3
C211 C212 H21F 109.3
H21E C212 H21F 108.0
C312 O301 C301 114.2(15)
C312 O301 K201 119.5(11)
C301 O301 K201 117.4(12)
C302 O302 C303 111.1(14)
C302 O302 K201 113.3(11)
C303 O302 K201 104.0(13)
C304 O303 C305 113.4(14)
C304 O303 K201 124.3(11)
C305 O303 K201 118.4(12)
C306 O304 C307 110.5(15)
C306 O304 K201 102.1(11)
C307 O304 K201 107.8(12)
C309 O305 C308 113.4(13)
C309 O305 K201 121.4(10)
C308 O305 K201 113.8(12)
C311 O306 C310 111.7(14)
C311 O306 K201 101.6(11)
C310 O306 K201 106.2(14)
O301 C301 C302 104.9(17)
O301 C301 H30A 110.8
C302 C301 H30A 110.8
O301 C301 H30B 110.8
C302 C301 H30B 110.8
H30A C301 H30B 108.8
O302 C302 C301 112.0(19)
O302 C302 H30C 109.2
C301 C302 H30C 109.2
O302 C302 H30D 109.2
C301 C302 H30D 109.2
H30C C302 H30D 107.9
O302 C303 C304 112.3(19)
O302 C303 H30E 109.1
C304 C303 H30E 109.1
O302 C303 H30F 109.1
C304 C303 H30F 109.1
H30E C303 H30F 107.9
O303 C304 C303 108.1(18)
O303 C304 H30G 110.1
C303 C304 H30G 110.1
O303 C304 H30H 110.1
C303 C304 H30H 110.1
H30G C304 H30H 108.4
O303 C305 C306 110(2)
O303 C305 H30I 109.6
C306 C305 H30I 109.6
O303 C305 H30J 109.6
C306 C305 H30J 109.6
H30I C305 H30J 108.1
O304 C306 C305 111(2)
O304 C306 K201 53.6(8)
C305 C306 K201 85.2(13)
O304 C306 H30K 109.5
C305 C306 H30K 109.5
K201 C306 H30K 75.6
O304 C306 H30L 109.5
C305 C306 H30L 109.5
K201 C306 H30L 161.8
H30K C306 H30L 108.0
O304 C307 C308 108(2)
O304 C307 K201 49.3(9)
C308 C307 K201 83.3(11)
O304 C307 H30M 110.1
C308 C307 H30M 110.1
K201 C307 H30M 159.1
O304 C307 H30N 110.1
C308 C307 H30N 110.1
K201 C307 H30N 80.3
H30M C307 H30N 108.4
O305 C308 C307 107.2(17)
O305 C308 H30O 110.3
C307 C308 H30O 110.3
O305 C308 H30P 110.3
C307 C308 H30P 110.3
H30O C308 H30P 108.5
O305 C309 C310 108.6(16)
O305 C309 H30Q 110.0
C310 C309 H30Q 110.0
O305 C309 H30R 110.0
C310 C309 H30R 110.0
H30Q C309 H30R 108.4
O306 C310 C309 107.9(16)
O306 C310 H31A 110.1
C309 C310 H31A 110.1
O306 C310 H31B 110.1
C309 C310 H31B 110.1
H31A C310 H31B 108.4
O306 C311 C312 106.1(15)
O306 C311 H31C 110.5
C312 C311 H31C 110.5
O306 C311 H31D 110.5
C312 C311 H31D 110.5
H31C C311 H31D 108.7
O301 C312 C311 108.6(16)
O301 C312 H31E 110.0
C311 C312 H31E 110.0
O301 C312 H31F 110.0
C311 C312 H31F 110.0
H31E C312 H31F 108.4
C1S N1S C5S 120.0
C1S N1S K201 123.78(5)
C5S N1S K201 115.35(5)
C2S C1S N1S 120.0
C2S C1S H1S 120.0
N1S C1S H1S 120.0
C3S C2S C1S 120.0
C3S C2S H2S 120.0
C1S C2S H2S 120.0
C4S C3S C2S 120.0
C4S C3S H3S 120.0
C2S C3S H3S 120.0
C3S C4S C5S 120.0
C3S C4S H4S 120.0
C5S C4S H4S 120.0
C4S C5S N1S 120.0
C4S C5S H5S 120.0
N1S C5S H5S 120.0
C5SA N1SA C1SA 104.3
C5SA N1SA K201 120.42(5)
C1SA N1SA K201 134.28(5)
C2SA C1SA N1SA 131.1
C2SA C1SA H1SA 114.4
N1SA C1SA H1SA 114.4
C1SA C2SA C3SA 119.8
C1SA C2SA H2SA 120.1
C3SA C2SA H2SA 120.1
C4SA C3SA C2SA 107.9
C4SA C3SA H3SA 126.1
C2SA C3SA H3SA 126.1
C3SA C4SA C5SA 126.1
C3SA C4SA H4SA 116.9
C5SA C4SA H4SA 116.9
N1SA C5SA C4SA 130.0
N1SA C5SA H5SA 115.0
C4SA C5SA H5SA 115.0
C5T N1T C1T 120.0
C2T C1T N1T 120.0
C2T C1T H1T 120.0
N1T C1T H1T 120.0
C3T C2T C1T 120.0
C3T C2T H2T 120.0
C1T C2T H2T 120.0
C2T C3T C4T 120.0
C2T C3T H3T 120.0
C4T C3T H3T 120.0
C3T C4T C5T 120.0
C3T C4T H4T 120.0
C5T C4T H4T 120.0
N1T C5T C4T 120.0
N1T C5T H5T 120.0
C4T C5T H5T 120.0

loop_
_geom_bond_atom_site_label_1
_geom_bond_atom_site_label_2
_geom_bond_distance
P1 P4 2.1440(14)
P1 P2 2.1970(14)
P1 P3 2.1988(13)
P2 P5 2.1769(16)
P2 Sn1 2.6905(10)
P2 K101 3.5243(12)
P3 P6 2.1769(15)
P3 Sn1 2.6672(10)
P3 K201 3.5253(14)
P4 P7 2.1413(16)
P4 K101 3.4948(14)
P5 P7 2.2404(17)
P5 P6 2.2678(17)
P5 K101 3.8441(14)
P6 P7 2.2367(15)
P7 K101 3.8631(13)
Sn1 N1 2.198(3)
N1 Si1 1.702(3)
N1 Si2 1.702(3)
Si1 C2 1.867(6)
Si1 C1 1.867(4)
Si1 C3 1.870(5)
C1 H1A 0.9800
C1 H1B 0.9800
C1 H1C 0.9800
C2 H2A 0.9800
C2 H2B 0.9800
C2 H2C 0.9800
C3 H3A 0.9800
C3 H3B 0.9800
C3 H3C 0.9800
Si2 C4 1.877(6)
Si2 C5 1.877(5)
Si2 C6 1.889(5)
C4 H4A 0.9800
C4 H4B 0.9800
C4 H4C 0.9800
C5 H5A 0.9800
C5 H5B 0.9800
C5 H5C 0.9800
C6 H6A 0.9800
C6 H6B 0.9800
C6 H6C 0.9800
K101 O101 2.849(3)
K101 O103 2.865(3)
K101 O105 2.887(3)
K101 O104 2.896(3)
K101 O102 2.913(3)
K101 O106 3.038(3)
O101 C112 1.415(5)
O101 C101 1.430(5)
O102 C102 1.428(5)
O102 C103 1.428(5)
O103 C104 1.421(5)
O103 C105 1.426(5)
O104 C106 1.415(5)
O104 C107 1.428(5)
O105 C108 1.423(5)
O105 C109 1.425(5)
O106 C110 1.414(5)
O106 C111 1.428(5)
C101 C102 1.487(6)
C101 H10A 0.9900
C101 H10B 0.9900
C102 H10C 0.9900
C102 H10D 0.9900
C103 C104 1.494(6)
C103 H10E 0.9900
C103 H10F 0.9900
C104 H10G 0.9900
C104 H10H 0.9900
C105 C106 1.507(6)
C105 H10I 0.9900
C105 H10J 0.9900
C106 H10K 0.9900
C106 H10L 0.9900
C107 C108 1.495(6)
C107 H10M 0.9900
C107 H10N 0.9900
C108 H10O 0.9900
C108 H10P 0.9900
C109 C110 1.490(6)
C109 H10Q 0.9900
C109 H10R 0.9900
C110 H11A 0.9900
C110 H11B 0.9900
C111 C112 1.492(6)
C111 H11C 0.9900
C111 H11D 0.9900
C112 H11E 0.9900
C112 H11F 0.9900
K201 O303 2.684(10)
K201 O201 2.723(4)
K201 O206 2.784(4)
K201 O304 2.804(13)
K201 O202 2.838(4)
K201 O305 2.841(13)
K201 O205 2.848(4)
K201 O203 2.869(4)
K201 O302 2.928(11)
K201 O204 2.930(5)
K201 N1SA 2.962(3)
K201 O301 2.990(13)
O201 C212 1.388(9)
O201 C201 1.399(9)
O202 C203 1.411(8)
O202 C202 1.413(11)
O203 C204 1.417(9)
O203 C205 1.423(8)
O204 C206 1.423(10)
O204 C207 1.432(8)
O205 C209 1.393(8)
O205 C208 1.437(7)
O206 C211 1.406(9)
O206 C210 1.434(8)
C201 C202 1.496(14)
C201 H20A 0.9900
C201 H20B 0.9900
C202 H20C 0.9900
C202 H20D 0.9900
C203 C204 1.499(11)
C203 H20E 0.9900
C203 H20F 0.9900
C204 H20G 0.9900
C204 H20H 0.9900
C205 C206 1.450(14)
C205 H20I 0.9900
C205 H20J 0.9900
C206 H20K 0.9900
C206 H20L 0.9900
C207 C208 1.488(13)
C207 H20M 0.9900
C207 H20N 0.9900
C208 H20O 0.9900
C208 H20P 0.9900
C209 C210 1.505(10)
C209 H20Q 0.9900
C209 H20R 0.9900
C210 H21A 0.9900
C210 H21B 0.9900
C211 C212 1.494(13)
C211 H21C 0.9900
C211 H21D 0.9900
C212 H21E 0.9900
C212 H21F 0.9900
O301 C312 1.383(18)
O301 C301 1.404(19)
O302 C302 1.402(17)
O302 C303 1.40(2)
O303 C304 1.399(17)
O303 C305 1.421(19)
O304 C306 1.432(18)
O304 C307 1.442(17)
O305 C309 1.398(17)
O305 C308 1.431(17)
O306 C311 1.419(16)
O306 C310 1.430(18)
C301 C302 1.53(2)
C301 H30A 0.9900
C301 H30B 0.9900
C302 H30C 0.9900
C302 H30D 0.9900
C303 C304 1.51(2)
C303 H30E 0.9900
C303 H30F 0.9900
C304 H30G 0.9900
C304 H30H 0.9900
C305 C306 1.44(2)
C305 H30I 0.9900
C305 H30J 0.9900
C306 H30K 0.9900
C306 H30L 0.9900
C307 C308 1.49(2)
C307 H30M 0.9900
C307 H30N 0.9900
C308 H30O 0.9900
C308 H30P 0.9900
C309 C310 1.505(19)
C309 H30Q 0.9900
C309 H30R 0.9900
C310 H31A 0.9900
C310 H31B 0.9900
C311 C312 1.52(2)
C311 H31C 0.9900
C311 H31D 0.9900
C312 H31E 0.9900
C312 H31F 0.9900
N1S C1S 1.3705
N1S C5S 1.3706
C1S C2S 1.3705
C1S H1S 0.9500
C2S C3S 1.3705
C2S H2S 0.9500
C3S C4S 1.3705
C3S H3S 0.9500
C4S C5S 1.3706
C4S H4S 0.9500
C5S H5S 0.9500
N1SA C5SA 1.3093
N1SA C1SA 1.3907
C1SA C2SA 1.3743
C1SA H1SA 0.9500
C2SA C3SA 1.4462
C2SA H2SA 0.9500
C3SA C4SA 1.3653
C3SA H3SA 0.9500
C4SA C5SA 1.3665
C4SA H4SA 0.9500
C5SA H5SA 0.9500
N1T C5T 1.3874
N1T C1T 1.3874
C1T C2T 1.3874
C1T H1T 0.9500
C2T C3T 1.3873
C2T H2T 0.9500
C3T C4T 1.3874
C3T H3T 0.9500
C4T C5T 1.3874
C4T H4T 0.9500
C5T H5T 0.9500
